data_9008143
loop_
_publ_author_name
'Araki, T.'
'Zoltai, T.'

_publ_section_title
;
 The crystal structure of wavellite
;
_journal_name_full 'Zeitschrift fur Kristallographie'
_journal_page_first 21
_journal_page_last 33
_journal_volume 127
_journal_year 1968
_chemical_compound_source 'Montgomery County, Arkansas, USA'
_chemical_formula_sum 'Al3 H15 O16 P2'
_chemical_name_mineral Wavellite
_space_group_IT_number 62
_symmetry_space_group_name_Hall '-P 2n 2ac'
_symmetry_space_group_name_H-M 'P c m n'
_cell_angle_alpha 90
_cell_angle_beta 90
_cell_angle_gamma 90
_cell_formula_units_Z 4
_cell_length_a 9.621
_cell_length_b 17.3630
_cell_length_c 6.994
_cell_volume 1168.344
_database_code_amcsd 0010659
_exptl_crystal_density_diffrn 2.354
_cod_original_formula_sum 'Al3 P2 O16 H15'
_cod_database_code 9008143

loop_
_space_group_symop_operation_xyz
x,y,z
x,1/2-y,z
-x,1/2+y,-z
1/2+x,1/2+y,1/2-z
1/2-x,1/2-y,1/2+z
1/2-x,y,1/2+z
1/2+x,-y,1/2-z
-x,-y,-z

loop_
_atom_site_aniso_label
_atom_site_aniso_U_11
_atom_site_aniso_U_22
_atom_site_aniso_U_33
_atom_site_aniso_U_12
_atom_site_aniso_U_13
_atom_site_aniso_U_23
Al1 0.01027 0.00794 0.00783 0.00000 0.00239 0.00000
Al2 0.00413 0.00687 0.00307 -0.00017 0.00133 0.00006
P 0.00652 0.00779 0.00193 -0.00042 -0.00092 -0.00080
O1 0.01322 0.01558 0.00563 -0.00178 -0.00487 0.00320
O2 0.01515 0.01237 0.01973 -0.00449 0.00317 -0.00517
O3 0.01275 0.01863 0.00706 0.00008 0.00191 0.00098
O4 0.01679 0.01497 0.00580 -0.00085 0.00337 0.00498
O-H1 0.00985 0.00947 0.01028 0.00000 0.00348 0.00000
O-H2 0.01149 0.01512 0.01313 -0.00203 -0.00290 0.00123
Wat1 0.02054 0.03131 0.03313 0.00482 -0.00361 -0.00234
Wat2 0.02143 0.02031 0.01128 0.00626 0.00143 0.00049
Wat31 0.07784 0.03650 0.09751 0.00000 0.01053 0.00000
Wat32 0.07709 0.02245 0.08505 0.00000 0.03388 0.00000

loop_
_atom_site_label
_atom_site_fract_x
_atom_site_fract_y
_atom_site_fract_z
_atom_site_occupancy
_atom_site_U_iso_or_equiv
_atom_site_type_symbol
_atom_site_attached_hydrogens
Al1 0.22384 0.25000 0.12326 1.00000 0.00866 Al 0
Al2 0.75605 0.01638 0.14186 1.00000 0.00470 Al 0
P 0.06061 0.09221 0.10399 1.00000 0.00538 P 0
O1 0.90525 0.08349 0.06432 1.00000 0.01145 O 0
O2 0.08916 0.17642 0.15555 1.00000 0.01573 O 0
O3 0.10095 0.04183 0.27355 1.00000 0.01280 O 0
O4 0.36037 0.07246 0.42258 1.00000 0.01253 O 0
O-H1 0.27997 0.25000 0.36925 1.00000 0.00984 O 1
O-H2 0.82173 0.01851 0.39490 1.00000 0.01324 O 1
Wat1 0.37060 0.17055 0.09551 1.00000 0.02833 O 2
Wat2 0.64979 0.11144 0.19740 1.00000 0.01767 O 2
Wat31 0.81314 0.25000 0.23453 0.50000 0.07061 O 2
Wat32 0.78308 0.25000 0.11326 0.50000 0.06150 O 2

loop_
_cod_changelog_entry_id
_cod_changelog_entry_author
_cod_changelog_entry_date
_cod_changelog_entry_text
1
;cod-tools version 3.8.0
Id: cif_guess_AMCSD_atom_types 9581 2023-05-17 12:35:41Z saulius
;
2023-05-18T11:39:57+03:00
;Derived atom types and hydrogen counts
from atom names that follow the AMCSD naming convention
(Wat == water, O-H == hydroxyl).
;
2
;cod-tools version 3.10.1
Id: cif_fix_AMCSD_aniso_labels 10200 2024-08-01 14:09:44Z saulius
;
2024-08-02T12:21:08+03:00
;Changed the following '_atom_site_aniso_label' values:
'OH1' -> 'O-H1'
'OH2' -> 'O-H2'
;

loop_
_cod_related_entry_id
_cod_related_entry_database
_cod_related_entry_code
1 AMCSD 0010659
